data_4337656
loop_
_publ_author_name
'Nelson, Anna-Gay D'
'Rak, Zsolt'
'Albrecht-Schmitt, Thomas E'
'Becker, Udo'
'Ewing, Rodney C.'

_publ_section_title
;
 Three new silver uranyl diphosphonates: structures and properties.
;
_journal_issue 6
_journal_name_full 'Inorganic chemistry'
_journal_page_first 2787
_journal_page_last 2796
_journal_paper_doi 10.1021/ic401897n
_journal_volume 53
_journal_year 2014
_chemical_formula_moiety 'C H2 Ag O8 P2 U'
_chemical_formula_sum 'C H2 Ag O8 P2 U'
_chemical_formula_weight 549.87
_chemical_name_systematic
; 
 ? 
;
_space_group_IT_number 61
_symmetry_cell_setting orthorhombic
_symmetry_space_group_name_Hall '-P 2ac 2ab'
_symmetry_space_group_name_H-M 'P b c a'
_atom_sites_solution_hydrogens geom
_atom_sites_solution_primary direct
_atom_sites_solution_secondary difmap
_audit_creation_method SHELXL-97
_cell_angle_alpha 90.00
_cell_angle_beta 90.00
_cell_angle_gamma 90.00
_cell_formula_units_Z 8
_cell_length_a 12.0098(7)
_cell_length_b 10.3144(6)
_cell_length_c 12.2260(7)
_cell_measurement_reflns_used 1802
_cell_measurement_temperature 193(2)
_cell_measurement_theta_max 28.28
_cell_measurement_theta_min 3.09
_cell_volume 1514.48(15)
_computing_cell_refinement 'SMART, SAINT'
_computing_data_collection SMART
_computing_data_reduction SAINT
_computing_molecular_graphics 'SHELXP-97 (Sheldrick, 1997)'
_computing_publication_material 'SHELXL-CIF (Sheldrick, 2000)'
_computing_structure_refinement 'SHELXL-97 (Sheldrick, 1997)'
_computing_structure_solution 'SHELXS-97 (Sheldrick, 1990)'
_diffrn_ambient_temperature 193(2)
_diffrn_measured_fraction_theta_full 0.988
_diffrn_measured_fraction_theta_max 0.988
_diffrn_measurement_device_type 'Bruker APEX'
_diffrn_measurement_method '0.3 wide /w exposure'
_diffrn_radiation_monochromator graphite
_diffrn_radiation_source 'fine-focus sealed tube'
_diffrn_radiation_type MoK\a
_diffrn_radiation_wavelength 0.71073
_diffrn_reflns_av_R_equivalents 0.0339
_diffrn_reflns_av_sigmaI/netI 0.0212
_diffrn_reflns_limit_h_max 15
_diffrn_reflns_limit_h_min -15
_diffrn_reflns_limit_k_max 13
_diffrn_reflns_limit_k_min -13
_diffrn_reflns_limit_l_max 16
_diffrn_reflns_limit_l_min -16
_diffrn_reflns_number 13036
_diffrn_reflns_theta_full 28.28
_diffrn_reflns_theta_max 28.28
_diffrn_reflns_theta_min 3.09
_diffrn_standards_interval_count na
_diffrn_standards_interval_time na
_diffrn_standards_number na
_exptl_absorpt_coefficient_mu 24.379
_exptl_absorpt_correction_T_max 0.784
_exptl_absorpt_correction_T_min 0.323
_exptl_absorpt_correction_type numerical
_exptl_absorpt_process_details SHELXPREP
_exptl_crystal_colour yellow
_exptl_crystal_density_diffrn 4.823
_exptl_crystal_density_meas ?
_exptl_crystal_density_method 'not measured'
_exptl_crystal_description blocks
_exptl_crystal_F_000 1928
_exptl_crystal_size_max 0.048
_exptl_crystal_size_mid 0.040
_exptl_crystal_size_min 0.010
_refine_diff_density_max 1.738
_refine_diff_density_min -1.836
_refine_diff_density_rms 0.363
_refine_ls_extinction_coef 0.00172(11)
_refine_ls_extinction_expression Fc^*^=kFc[1+0.001xFc^2^\l^3^/sin(2\q)]^-1/4^
_refine_ls_extinction_method SHELXL
_refine_ls_goodness_of_fit_ref 1.272
_refine_ls_hydrogen_treatment constr
_refine_ls_matrix_type full
_refine_ls_number_parameters 119
_refine_ls_number_reflns 1854
_refine_ls_number_restraints 0
_refine_ls_restrained_S_all 1.272
_refine_ls_R_factor_all 0.0234
_refine_ls_R_factor_gt 0.0225
_refine_ls_shift/su_max 0.001
_refine_ls_shift/su_mean 0.000
_refine_ls_structure_factor_coef Fsqd
_refine_ls_weighting_details 'calc w=1/[\s^2^(Fo^2^)+(0.0426P)^2^+7.6418P] where P=(Fo^2^+2Fc^2^)/3'
_refine_ls_weighting_scheme calc
_refine_ls_wR_factor_gt 0.0773
_refine_ls_wR_factor_ref 0.0780
_reflns_number_gt 1802
_reflns_number_total 1854
_reflns_threshold_expression >2sigma(I)
_cod_data_source_file ic401897n_si_001.cif
_cod_data_source_block Compound_Ag-1
_cod_depositor_comments
;
The following automatic conversions were performed:

'_symmetry_cell_setting' value 'Orthorhombic' changed to
'orthorhombic' according to
/usr/data/users/saulius/crontab/automatic-downloads/current/ACS/lib/dictionaries/cif_core.dic
dictionary named 'cif_core.dic' version 2.4.2 from 2011-04-26.

Automatic conversion script
Id: cif_fix_values 2281 2013-09-26 08:29:07Z andrius 

The following automatic conversions were performed:

'_exptl_crystal_density_meas' value 'nm' was changed to '?' - the
value is perceived as not measured.

Automatic conversion script
Id: cif_fix_values 3008 2015-01-20 13:52:24Z robertas 
;
_cod_database_code 4337656

loop_
_symmetry_equiv_pos_as_xyz
'x, y, z'
'-x+1/2, -y, z+1/2'
'-x, y+1/2, -z+1/2'
'x+1/2, -y+1/2, -z'
'-x, -y, -z'
'x-1/2, y, -z-1/2'
'x, -y-1/2, z-1/2'
'-x-1/2, y-1/2, z'

loop_
_atom_site_label
_atom_site_type_symbol
_atom_site_fract_x
_atom_site_fract_y
_atom_site_fract_z
_atom_site_U_iso_or_equiv
_atom_site_adp_type
_atom_site_occupancy
_atom_site_symmetry_multiplicity
_atom_site_calc_flag
_atom_site_refinement_flags
U1 U 0.324134(17) 0.02142(2) 0.651960(17) 0.00504(12) Uani 1 1 d .
Ag1 Ag 0.52486(4) -0.14922(5) 0.83208(4) 0.01427(14) Uani 1 1 d .
P1 P 0.38099(12) -0.05510(15) 0.36573(12) 0.0053(3) Uani 1 1 d .
P2 P 0.15362(12) -0.11334(14) 0.43344(11) 0.0059(3) Uani 1 1 d .
O1 O 0.3804(4) 0.0376(4) 0.4647(3) 0.0077(8) Uani 1 1 d .
O2 O 0.4953(4) -0.1153(4) 0.3477(3) 0.0088(8) Uani 1 1 d .
O3 O 0.3379(4) 0.0156(4) 0.2651(4) 0.0084(9) Uani 1 1 d .
O4 O 0.1678(3) -0.0420(5) 0.5417(4) 0.0081(9) Uani 1 1 d .
O5 O 0.0630(4) -0.2201(4) 0.4462(4) 0.0140(9) Uani 1 1 d .
O6 O 0.1188(4) -0.0255(4) 0.3400(3) 0.0082(9) Uani 1 1 d .
O7 O 0.2831(4) 0.1859(4) 0.6474(3) 0.0103(8) Uani 1 1 d .
O8 O 0.3804(4) -0.1380(4) 0.6583(3) 0.0107(9) Uani 1 1 d .
C1 C 0.2860(4) -0.1860(5) 0.3983(4) 0.0072(10) Uani 1 1 d .
H1A H 0.2773 -0.2443 0.3346 0.009 Uiso 1 1 calc R
H1B H 0.3149 -0.2372 0.4606 0.009 Uiso 1 1 calc R

loop_
_atom_site_aniso_label
_atom_site_aniso_U_11
_atom_site_aniso_U_22
_atom_site_aniso_U_33
_atom_site_aniso_U_23
_atom_site_aniso_U_13
_atom_site_aniso_U_12
U1 0.00387(16) 0.00617(17) 0.00509(16) -0.00015(6) 0.00030(6) -0.00002(6)
Ag1 0.0109(2) 0.0119(2) 0.0199(2) 0.00457(17) -0.00486(17) -0.00215(16)
P1 0.0040(6) 0.0064(6) 0.0055(6) 0.0004(5) 0.0003(5) -0.0003(5)
P2 0.0051(6) 0.0063(6) 0.0062(6) 0.0007(5) -0.0001(5) -0.0015(5)
O1 0.0081(19) 0.0095(18) 0.0054(18) -0.0017(14) 0.0004(15) -0.0003(14)
O2 0.0060(19) 0.008(2) 0.012(2) -0.0037(14) 0.0009(14) -0.0016(16)
O3 0.010(2) 0.009(2) 0.006(2) 0.0005(15) -0.0018(16) -0.0020(14)
O4 0.005(2) 0.015(2) 0.005(2) -0.0035(17) 0.0013(14) 0.0021(14)
O5 0.010(2) 0.0053(18) 0.027(2) 0.0060(17) 0.0017(18) -0.0030(15)
O6 0.009(2) 0.010(2) 0.005(2) 0.0008(13) 0.0006(15) 0.0004(15)
O7 0.011(2) 0.0063(19) 0.013(2) -0.0003(15) 0.0029(15) 0.0033(17)
O8 0.010(2) 0.0070(19) 0.015(2) 0.0002(14) -0.0002(15) -0.0004(16)
C1 0.005(2) 0.007(2) 0.009(2) -0.001(2) 0.0004(19) -0.0023(19)

loop_
_atom_type_symbol
_atom_type_description
_atom_type_scat_dispersion_real
_atom_type_scat_dispersion_imag
_atom_type_scat_source
C C 0.0033 0.0016 'International Tables Vol C Tables 4.2.6.8 and 6.1.1.4'
H H 0.0000 0.0000 'International Tables Vol C Tables 4.2.6.8 and 6.1.1.4'
O O 0.0106 0.0060 'International Tables Vol C Tables 4.2.6.8 and 6.1.1.4'
P P 0.1023 0.0942 'International Tables Vol C Tables 4.2.6.8 and 6.1.1.4'
Ag Ag -0.8971 1.1015 'International Tables Vol C Tables 4.2.6.8 and 6.1.1.4'
U U -9.6767 9.6646 'International Tables Vol C Tables 4.2.6.8 and 6.1.1.4'

loop_
_geom_angle_atom_site_label_1
_geom_angle_atom_site_label_2
_geom_angle_atom_site_label_3
_geom_angle
_geom_angle_site_symmetry_1
_geom_angle_site_symmetry_3
O7 U1 O8 173.8(2) . .
O7 U1 O2 82.13(19) . 5_656
O8 U1 O2 91.71(18) . 5_656
O7 U1 O1 88.94(16) . .
O8 U1 O1 89.95(16) . .
O2 U1 O1 73.46(14) 5_656 .
O7 U1 O6 95.33(16) . 2
O8 U1 O6 82.29(16) . 2
O2 U1 O6 74.35(15) 5_656 2
O1 U1 O6 146.59(16) . 2
O7 U1 O4 91.48(18) . .
O8 U1 O4 94.01(18) . .
O2 U1 O4 145.65(15) 5_656 .
O1 U1 O4 72.71(15) . .
O6 U1 O4 139.99(16) 2 .
O7 U1 O3 86.87(17) . 2
O8 U1 O3 97.75(17) . 2
O2 U1 O3 142.97(14) 5_656 2
O1 U1 O3 141.78(16) . 2
O6 U1 O3 71.62(16) 2 2
O4 U1 O3 69.45(17) . 2
O7 U1 Ag1 130.95(14) . .
O8 U1 Ag1 44.65(14) . .
O2 U1 Ag1 66.37(10) 5_656 .
O1 U1 Ag1 114.69(10) . .
O6 U1 Ag1 41.74(11) 2 .
O4 U1 Ag1 135.39(12) . .
O3 U1 Ag1 96.23(11) 2 .
O3 Ag1 O2 133.48(14) 5_656 7_556
O3 Ag1 O6 94.43(14) 5_656 2
O2 Ag1 O6 127.57(14) 7_556 2
O3 Ag1 O4 66.36(17) 5_656 6_657
O2 Ag1 O4 118.43(14) 7_556 6_657
O6 Ag1 O4 97.36(14) 2 6_657
O3 Ag1 U1 83.25(10) 5_656 .
O2 Ag1 U1 114.88(10) 7_556 .
O6 Ag1 U1 39.77(9) 2 .
O4 Ag1 U1 126.07(11) 6_657 .
O3 P1 O2 112.7(2) . .
O3 P1 O1 109.6(2) . .
O2 P1 O1 111.7(2) . .
O3 P1 C1 108.7(2) . .
O2 P1 C1 107.2(3) . .
O1 P1 C1 106.7(2) . .
O6 P2 O4 113.4(3) . .
O6 P2 O5 107.8(3) . .
O4 P2 O5 109.4(3) . .
O6 P2 C1 108.1(3) . .
O4 P2 C1 107.9(2) . .
O5 P2 C1 110.2(2) . .
P1 O1 U1 135.1(2) . .
P1 O2 U1 131.1(2) . 5_656
P1 O2 Ag1 122.9(2) . 7
U1 O2 Ag1 105.72(17) 5_656 7
P1 O3 U1 131.4(2) . 2_554
P1 O3 Ag1 115.6(2) . 5_656
U1 O3 Ag1 110.60(18) 2_554 5_656
P2 O4 U1 134.9(2) . .
P2 O4 Ag1 103.9(2) . 6_557
U1 O4 Ag1 107.68(18) . 6_557
P2 O6 U1 130.8(3) . 2_554
P2 O6 Ag1 130.6(2) . 2_554
U1 O6 Ag1 98.49(14) 2_554 2_554
P2 C1 P1 107.3(3) . .
P2 C1 H1A 110.3 . .
P1 C1 H1A 110.3 . .
P2 C1 H1B 110.3 . .
P1 C1 H1B 110.3 . .
H1A C1 H1B 108.5 . .

loop_
_geom_bond_atom_site_label_1
_geom_bond_atom_site_label_2
_geom_bond_distance
_geom_bond_site_symmetry_2
U1 O7 1.767(4) .
U1 O8 1.779(5) .
U1 O2 2.375(4) 5_656
U1 O1 2.393(4) .
U1 O6 2.399(4) 2
U1 O4 2.402(4) .
U1 O3 2.418(4) 2
U1 Ag1 3.7093(5) .
Ag1 O3 2.455(5) 5_656
Ag1 O2 2.462(4) 7_556
Ag1 O6 2.497(4) 2
Ag1 O4 2.560(5) 6_657
P1 O3 1.521(5) .
P1 O2 1.523(5) .
P1 O1 1.542(4) .
P1 C1 1.812(6) .
P2 O6 1.517(4) .
P2 O4 1.524(5) .
P2 O5 1.556(4) .
P2 C1 1.809(6) .
O2 U1 2.374(4) 5_656
O2 Ag1 2.462(4) 7
O3 U1 2.418(4) 2_554
O3 Ag1 2.455(4) 5_656
O4 Ag1 2.560(5) 6_557
O6 U1 2.399(4) 2_554
O6 Ag1 2.497(4) 2_554
C1 H1A 0.9900 .
C1 H1B 0.9900 .
